data_4073286
loop_
_publ_author_name
'Albertin, Gabriele'
'Antoniutti, Stefano'
'Castro, Jes\'us'
'Garc\'ia-Font\'an, Soledad'
'Zanardo, Gianluigi'

_publ_section_title
;
 Preparation and Reactivity of Stannyl Complexes of Manganese and Rhenium
;
_journal_issue 11
_journal_name_full Organometallics
_journal_page_first 2918
_journal_paper_doi 10.1021/om070220m
_journal_volume 26
_journal_year 2007
_chemical_formula_sum 'C20 H48 O11 P3 Re Sn'
_chemical_formula_weight 862.38
_chemical_name_systematic
; 
 ? 
;
_space_group_IT_number 14
_symmetry_cell_setting monoclinic
_symmetry_space_group_name_Hall '-P 2yn'
_symmetry_space_group_name_H-M 'P 1 21/n 1'
_atom_sites_solution_hydrogens geom
_atom_sites_solution_primary direct
_atom_sites_solution_secondary difmap
_audit_creation_method SHELXL-97
_cell_angle_alpha 90.00
_cell_angle_beta 112.887(3)
_cell_angle_gamma 90.00
_cell_formula_units_Z 4
_cell_length_a 17.267(3)
_cell_length_b 11.6003(18)
_cell_length_c 18.095(3)
_cell_measurement_temperature 173(2)
_cell_volume 3339.1(10)
_computing_cell_refinement 'Bruker SMART'
_computing_data_collection 'Bruker SMART'
_computing_data_reduction 'Bruker SHELXTL'
_computing_structure_refinement 'SHELXL-97 (Sheldrick, 1997)'
_computing_structure_solution 'SHELXS-97 (Sheldrick, 1990)'
_diffrn_ambient_temperature 173(2)
_diffrn_measured_fraction_theta_full 0.952
_diffrn_measured_fraction_theta_max 0.952
_diffrn_measurement_device_type 'CCD area detector'
_diffrn_measurement_method 'phi and omega scans'
_diffrn_radiation_monochromator graphite
_diffrn_radiation_source 'fine-focus sealed tube'
_diffrn_radiation_type MoK\a
_diffrn_radiation_wavelength 0.71073
_diffrn_reflns_av_R_equivalents 0.0664
_diffrn_reflns_av_sigmaI/netI 0.0806
_diffrn_reflns_limit_h_max 22
_diffrn_reflns_limit_h_min -17
_diffrn_reflns_limit_k_max 14
_diffrn_reflns_limit_k_min -15
_diffrn_reflns_limit_l_max 19
_diffrn_reflns_limit_l_min -23
_diffrn_reflns_number 19859
_diffrn_reflns_theta_full 28.00
_diffrn_reflns_theta_max 28.00
_diffrn_reflns_theta_min 2.09
_exptl_absorpt_coefficient_mu 4.559
_exptl_absorpt_correction_T_max 1.000
_exptl_absorpt_correction_T_min 0.590
_exptl_absorpt_correction_type multi-scan
_exptl_crystal_colour colourless
_exptl_crystal_density_diffrn 1.715
_exptl_crystal_density_method 'not measured'
_exptl_crystal_description prism
_exptl_crystal_F_000 1704
_exptl_crystal_size_max 0.32
_exptl_crystal_size_mid 0.30
_exptl_crystal_size_min 0.20
_refine_diff_density_max 1.546
_refine_diff_density_min -1.457
_refine_diff_density_rms 0.146
_refine_ls_extinction_method none
_refine_ls_goodness_of_fit_ref 0.850
_refine_ls_hydrogen_treatment mixed
_refine_ls_matrix_type full
_refine_ls_number_parameters 346
_refine_ls_number_reflns 7675
_refine_ls_number_restraints 0
_refine_ls_restrained_S_all 0.850
_refine_ls_R_factor_all 0.0577
_refine_ls_R_factor_gt 0.0336
_refine_ls_shift/su_max 0.002
_refine_ls_shift/su_mean 0.000
_refine_ls_structure_factor_coef Fsqd
_refine_ls_weighting_details 'calc w=1/[\s^2^(Fo^2^)+(0.0188P)^2^+0.0000P] where P=(Fo^2^+2Fc^2^)/3'
_refine_ls_weighting_scheme calc
_refine_ls_wR_factor_gt 0.0557
_refine_ls_wR_factor_ref 0.0597
_reflns_number_gt 5570
_reflns_number_total 7675
_reflns_threshold_expression >2sigma(I)
_cod_data_source_file om070220m-file002.cif
_cod_data_source_block compound_6b
_cod_depositor_comments
;
The following automatic conversions were performed:

'_symmetry_cell_setting' value 'Monoclinic' changed to 'monoclinic'
according to /home/saulius/struct/CIF-dictionaries/cif_core.dic
dictionary named 'cif_core.dic' version 2.4.1 from 2010-06-29.

Automatic conversion script
Id: cif_fix_values 1715 2011-07-08 13:25:40Z adriana 
;
_cod_original_cell_volume 3339.1(9)
_cod_original_sg_symbol_H-M 'P2(1)/n  '
_cod_database_code 4073286

loop_
_symmetry_equiv_pos_as_xyz
'x, y, z'
'-x+1/2, y+1/2, -z+1/2'
'-x, -y, -z'
'x-1/2, -y-1/2, z-1/2'

loop_
_atom_site_label
_atom_site_type_symbol
_atom_site_fract_x
_atom_site_fract_y
_atom_site_fract_z
_atom_site_U_iso_or_equiv
_atom_site_adp_type
_atom_site_occupancy
_atom_site_symmetry_multiplicity
_atom_site_calc_flag
_atom_site_refinement_flags
Re Re 0.744131(11) 0.681540(14) 0.047474(10) 0.02052(5) Uani 1 1 d .
C1 C 0.6237(3) 0.6934(3) 0.0061(2) 0.0237(10) Uani 1 1 d .
O1 O 0.5522(2) 0.7003(3) -0.0182(2) 0.0416(9) Uani 1 1 d .
C2 C 0.7444(3) 0.6430(4) 0.1516(3) 0.0323(12) Uani 1 1 d .
O2 O 0.7411(3) 0.6169(3) 0.21197(19) 0.0549(11) Uani 1 1 d .
Sn Sn 0.91753(2) 0.66785(3) 0.114013(19) 0.03325(9) Uani 1 1 d .
H1 H 0.968(3) 0.695(4) 0.221(3) 0.077(18) Uiso 1 1 d .
H2 H 0.979(3) 0.741(4) 0.082(3) 0.084(18) Uiso 1 1 d .
H3 H 0.963(3) 0.548(4) 0.106(3) 0.092(19) Uiso 1 1 d .
P1 P 0.75703(7) 0.87908(9) 0.08287(7) 0.0240(3) Uani 1 1 d .
O11 O 0.77586(19) 0.9754(2) 0.02903(16) 0.0321(8) Uani 1 1 d .
O12 O 0.82622(18) 0.9206(2) 0.16764(16) 0.0285(7) Uani 1 1 d .
O13 O 0.66978(18) 0.9260(2) 0.08211(17) 0.0294(7) Uani 1 1 d .
C11 C 0.8572(3) 0.9890(5) 0.0272(3) 0.0484(14) Uani 1 1 d .
H11A H 0.8759 0.9149 0.0124 0.058 Uiso 1 1 calc R
H11B H 0.8980 1.0117 0.0809 0.058 Uiso 1 1 calc R
C12 C 0.8536(4) 1.0798(4) -0.0331(3) 0.0625(18) Uani 1 1 d .
H12A H 0.8155 1.0549 -0.0867 0.094 Uiso 1 1 calc R
H12B H 0.9100 1.0918 -0.0326 0.094 Uiso 1 1 calc R
H12C H 0.8331 1.1522 -0.0194 0.094 Uiso 1 1 calc R
C13 C 0.8311(3) 0.8747(4) 0.2437(2) 0.0324(12) Uani 1 1 d .
H13A H 0.8380 0.7899 0.2444 0.039 Uiso 1 1 calc R
H13B H 0.7786 0.8922 0.2513 0.039 Uiso 1 1 calc R
C14 C 0.9043(3) 0.9277(4) 0.3097(3) 0.0417(13) Uani 1 1 d .
H14A H 0.9566 0.9029 0.3053 0.063 Uiso 1 1 calc R
H14B H 0.9045 0.9031 0.3616 0.063 Uiso 1 1 calc R
H14C H 0.8999 1.0119 0.3057 0.063 Uiso 1 1 calc R
C15 C 0.6559(3) 1.0470(4) 0.0952(3) 0.0397(13) Uani 1 1 d .
H15A H 0.6443 1.0916 0.0454 0.048 Uiso 1 1 calc R
H15B H 0.7066 1.0795 0.1379 0.048 Uiso 1 1 calc R
C16 C 0.5828(3) 1.0541(5) 0.1193(3) 0.0604(17) Uani 1 1 d .
H16A H 0.5342 1.0157 0.0788 0.091 Uiso 1 1 calc R
H16B H 0.5692 1.1352 0.1236 0.091 Uiso 1 1 calc R
H16C H 0.5969 1.0161 0.1713 0.091 Uiso 1 1 calc R
P2 P 0.74067(7) 0.47862(9) 0.03163(6) 0.0251(3) Uani 1 1 d .
O21 O 0.79886(19) 0.4201(2) 0.11427(17) 0.0328(8) Uani 1 1 d .
O22 O 0.76190(19) 0.4113(2) -0.03582(17) 0.0323(7) Uani 1 1 d .
O23 O 0.65408(18) 0.4141(2) 0.01783(16) 0.0304(8) Uani 1 1 d .
C21 C 0.8003(4) 0.2959(4) 0.1253(3) 0.0599(19) Uani 1 1 d .
H21A H 0.8063 0.2565 0.0792 0.072 Uiso 1 1 calc R
H21B H 0.7473 0.2699 0.1290 0.072 Uiso 1 1 calc R
C22 C 0.8735(3) 0.2675(5) 0.2011(3) 0.0557(16) Uani 1 1 d .
H22A H 0.9248 0.3009 0.1992 0.084 Uiso 1 1 calc R
H22B H 0.8796 0.1836 0.2068 0.084 Uiso 1 1 calc R
H22C H 0.8639 0.2995 0.2470 0.084 Uiso 1 1 calc R
C23 C 0.8380(3) 0.4264(4) -0.0487(3) 0.0363(12) Uani 1 1 d .
H23A H 0.8842 0.3825 -0.0081 0.044 Uiso 1 1 calc R
H23B H 0.8539 0.5089 -0.0437 0.044 Uiso 1 1 calc R
C24 C 0.8236(3) 0.3837(5) -0.1311(3) 0.0507(15) Uani 1 1 d .
H24A H 0.8066 0.3025 -0.1359 0.076 Uiso 1 1 calc R
H24B H 0.8757 0.3911 -0.1403 0.076 Uiso 1 1 calc R
H24C H 0.7792 0.4295 -0.1710 0.076 Uiso 1 1 calc R
C25 C 0.5825(3) 0.4215(4) -0.0591(3) 0.0342(12) Uani 1 1 d .
H25A H 0.5933 0.4808 -0.0932 0.041 Uiso 1 1 calc R
H25B H 0.5314 0.4439 -0.0504 0.041 Uiso 1 1 calc R
C26 C 0.5693(3) 0.3056(4) -0.1003(3) 0.0512(15) Uani 1 1 d .
H26A H 0.6186 0.2863 -0.1121 0.077 Uiso 1 1 calc R
H26B H 0.5193 0.3087 -0.1505 0.077 Uiso 1 1 calc R
H26C H 0.5615 0.2465 -0.0651 0.077 Uiso 1 1 calc R
P3 P 0.73802(8) 0.71853(9) -0.08452(7) 0.0249(3) Uani 1 1 d .
O31 O 0.8234(2) 0.7084(3) -0.0972(2) 0.0430(9) Uani 1 1 d .
O32 O 0.70746(18) 0.8412(2) -0.12725(16) 0.0270(7) Uani 1 1 d .
O33 O 0.6744(2) 0.6290(2) -0.14661(16) 0.0325(8) Uani 1 1 d .
C31 C 0.8521(4) 0.7668(6) -0.1500(4) 0.072(2) Uani 1 1 d .
H31A H 0.8464 0.8508 -0.1440 0.087 Uiso 1 1 calc R
H31B H 0.8160 0.7456 -0.2058 0.087 Uiso 1 1 calc R
C32 C 0.9371(4) 0.7413(6) -0.1361(4) 0.076(2) Uani 1 1 d .
H32A H 0.9725 0.7549 -0.0796 0.114 Uiso 1 1 calc R
H32B H 0.9556 0.7910 -0.1699 0.114 Uiso 1 1 calc R
H32C H 0.9417 0.6604 -0.1494 0.114 Uiso 1 1 calc R
C33 C 0.6266(3) 0.8885(4) -0.1352(3) 0.0306(11) Uani 1 1 d .
H33A H 0.6247 0.8985 -0.0815 0.037 Uiso 1 1 calc R
H33B H 0.5807 0.8355 -0.1668 0.037 Uiso 1 1 calc R
C34 C 0.6157(3) 1.0028(4) -0.1768(3) 0.0510(15) Uani 1 1 d .
H34A H 0.6601 1.0556 -0.1441 0.076 Uiso 1 1 calc R
H34B H 0.5607 1.0351 -0.1844 0.076 Uiso 1 1 calc R
H34C H 0.6193 0.9923 -0.2292 0.076 Uiso 1 1 calc R
C35 C 0.6534(3) 0.6315(4) -0.2324(3) 0.0435(14) Uani 1 1 d .
H35A H 0.7046 0.6187 -0.2433 0.052 Uiso 1 1 calc R
H35B H 0.6298 0.7077 -0.2543 0.052 Uiso 1 1 calc R
C36 C 0.5913(3) 0.5405(4) -0.2710(3) 0.0458(14) Uani 1 1 d .
H36A H 0.6138 0.4658 -0.2469 0.069 Uiso 1 1 calc R
H36B H 0.5795 0.5384 -0.3285 0.069 Uiso 1 1 calc R
H36C H 0.5393 0.5567 -0.2632 0.069 Uiso 1 1 calc R

loop_
_atom_site_aniso_label
_atom_site_aniso_U_11
_atom_site_aniso_U_22
_atom_site_aniso_U_33
_atom_site_aniso_U_23
_atom_site_aniso_U_13
_atom_site_aniso_U_12
Re 0.02440(9) 0.01877(8) 0.01584(8) 0.00189(7) 0.00503(6) -0.00133(8)
C1 0.030(3) 0.020(2) 0.021(2) -0.0032(18) 0.0109(19) -0.006(2)
O1 0.030(2) 0.042(2) 0.049(2) -0.0053(17) 0.0122(17) -0.0060(16)
C2 0.046(3) 0.023(2) 0.026(3) -0.0049(19) 0.012(2) -0.012(2)
O2 0.095(3) 0.048(2) 0.026(2) -0.0021(17) 0.029(2) -0.027(2)
Sn 0.02519(18) 0.03186(18) 0.03314(19) 0.00104(14) 0.00090(14) 0.00072(15)
P1 0.0284(7) 0.0222(6) 0.0176(6) 0.0003(5) 0.0049(5) -0.0040(5)
O11 0.042(2) 0.0280(17) 0.0228(17) 0.0072(13) 0.0088(14) -0.0062(15)
O12 0.0360(18) 0.0299(16) 0.0153(15) 0.0023(12) 0.0053(13) -0.0086(14)
O13 0.0337(18) 0.0232(16) 0.0299(17) -0.0030(13) 0.0110(14) 0.0002(14)
C11 0.043(3) 0.059(4) 0.045(3) 0.010(3) 0.020(3) -0.008(3)
C12 0.099(5) 0.043(3) 0.063(4) 0.004(3) 0.050(4) -0.014(3)
C13 0.043(3) 0.031(2) 0.022(2) -0.003(2) 0.011(2) -0.006(2)
C14 0.043(3) 0.051(3) 0.022(3) -0.003(2) 0.003(2) -0.005(3)
C15 0.053(3) 0.024(2) 0.034(3) -0.003(2) 0.009(2) 0.013(2)
C16 0.056(4) 0.051(3) 0.075(4) -0.021(3) 0.026(3) 0.015(3)
P2 0.0309(7) 0.0208(5) 0.0197(6) 0.0013(4) 0.0056(5) -0.0016(5)
O21 0.0418(19) 0.0184(15) 0.0297(17) 0.0057(13) 0.0046(15) 0.0003(14)
O22 0.039(2) 0.0298(16) 0.0302(18) -0.0038(14) 0.0161(15) 0.0016(15)
O23 0.0365(19) 0.0275(16) 0.0216(16) 0.0001(13) 0.0050(14) -0.0075(14)
C21 0.103(5) 0.015(2) 0.043(3) 0.012(2) 0.007(3) 0.005(3)
C22 0.060(4) 0.048(3) 0.060(4) 0.031(3) 0.024(3) 0.022(3)
C23 0.033(3) 0.034(3) 0.040(3) 0.006(2) 0.012(2) 0.011(2)
C24 0.053(4) 0.054(4) 0.051(4) 0.001(3) 0.027(3) 0.014(3)
C25 0.031(3) 0.037(3) 0.028(3) 0.001(2) 0.005(2) -0.005(2)
C26 0.050(3) 0.042(3) 0.049(3) -0.014(3) 0.005(3) -0.011(3)
P3 0.0311(7) 0.0240(6) 0.0195(6) 0.0034(5) 0.0097(5) 0.0023(5)
O31 0.050(2) 0.042(2) 0.053(2) 0.0228(17) 0.0379(18) 0.0175(17)
O32 0.0337(18) 0.0236(16) 0.0260(16) 0.0075(12) 0.0141(14) 0.0068(13)
O33 0.049(2) 0.0291(16) 0.0169(16) -0.0002(13) 0.0104(15) -0.0064(15)
C31 0.052(4) 0.091(5) 0.084(5) 0.044(4) 0.037(4) 0.003(4)
C32 0.062(5) 0.085(5) 0.107(6) 0.033(4) 0.060(4) 0.019(4)
C33 0.027(3) 0.032(2) 0.026(2) 0.002(2) 0.002(2) 0.005(2)
C34 0.056(4) 0.039(3) 0.053(4) 0.015(3) 0.016(3) 0.020(3)
C35 0.064(4) 0.047(3) 0.016(2) 0.000(2) 0.012(2) -0.002(3)
C36 0.055(3) 0.054(3) 0.024(3) -0.011(2) 0.010(2) -0.002(3)

loop_
_atom_type_symbol
_atom_type_description
_atom_type_scat_dispersion_real
_atom_type_scat_dispersion_imag
_atom_type_scat_source
C C 0.0033 0.0016 'International Tables Vol C Tables 4.2.6.8 and 6.1.1.4'
H H 0.0000 0.0000 'International Tables Vol C Tables 4.2.6.8 and 6.1.1.4'
O O 0.0106 0.0060 'International Tables Vol C Tables 4.2.6.8 and 6.1.1.4'
P P 0.1023 0.0942 'International Tables Vol C Tables 4.2.6.8 and 6.1.1.4'
Sn Sn -0.6537 1.4246 'International Tables Vol C Tables 4.2.6.8 and 6.1.1.4'
Re Re -1.0185 7.2310 'International Tables Vol C Tables 4.2.6.8 and 6.1.1.4'

loop_
_geom_angle_atom_site_label_1
_geom_angle_atom_site_label_2
_geom_angle_atom_site_label_3
_geom_angle
C1 Re C2 89.33(19)
C1 Re P1 90.57(12)
C2 Re P1 89.78(13)
C1 Re P2 92.94(12)
C2 Re P2 83.01(13)
P1 Re P2 171.94(4)
C1 Re P3 88.69(13)
C2 Re P3 176.25(13)
P1 Re P3 93.42(4)
P2 Re P3 93.92(4)
C1 Re Sn 177.28(12)
C2 Re Sn 88.33(15)
P1 Re Sn 88.04(3)
P2 Re Sn 88.15(3)
P3 Re Sn 93.73(3)
O1 C1 Re 179.7(4)
O2 C2 Re 176.8(4)
O13 P1 O11 99.87(16)
O13 P1 O12 104.75(16)
O11 P1 O12 96.92(15)
O13 P1 Re 109.79(11)
O11 P1 Re 122.18(12)
O12 P1 Re 120.31(11)
C11 O11 P1 121.8(3)
C13 O12 P1 123.0(3)
C15 O13 P1 122.7(3)
O11 C11 C12 109.4(4)
O12 C13 C14 109.2(4)
O13 C15 C16 108.2(4)
O21 P2 O23 99.05(16)
O21 P2 O22 105.02(16)
O23 P2 O22 97.44(16)
O21 P2 Re 109.42(11)
O23 P2 Re 117.44(12)
O22 P2 Re 124.91(12)
C21 O21 P2 121.5(3)
C23 O22 P2 124.0(3)
C25 O23 P2 120.9(3)
O21 C21 C22 107.9(4)
O22 C23 C24 108.3(4)
O23 C25 C26 109.1(4)
O31 P3 O32 98.40(17)
O31 P3 O33 105.77(19)
O32 P3 O33 103.19(15)
O31 P3 Re 116.80(13)
O32 P3 Re 121.25(12)
O33 P3 Re 109.59(12)
C31 O31 P3 131.0(3)
C33 O32 P3 120.3(3)
C35 O33 P3 123.6(3)
O31 C31 C32 113.1(5)
O32 C33 C34 108.1(4)
O33 C35 C36 109.1(4)

loop_
_geom_bond_atom_site_label_1
_geom_bond_atom_site_label_2
_geom_bond_distance
Re C1 1.922(5)
Re C2 1.935(5)
Re P1 2.3664(11)
Re P2 2.3693(11)
Re P3 2.3883(12)
Re Sn 2.7632(6)
C1 O1 1.140(5)
C2 O2 1.156(5)
P1 O13 1.597(3)
P1 O11 1.597(3)
P1 O12 1.608(3)
O11 C11 1.426(6)
O12 C13 1.447(5)
O13 C15 1.458(5)
C11 C12 1.501(7)
C13 C14 1.493(5)
C15 C16 1.489(7)
P2 O21 1.593(3)
P2 O23 1.602(3)
P2 O22 1.607(3)
O21 C21 1.454(5)
O22 C23 1.432(5)
O23 C25 1.461(5)
C21 C22 1.496(6)
C23 C24 1.498(6)
C25 C26 1.511(6)
P3 O31 1.583(4)
P3 O32 1.607(3)
P3 O33 1.608(3)
O31 C31 1.407(6)
O32 C33 1.455(5)
O33 C35 1.450(5)
C31 C32 1.421(8)
C33 C34 1.500(6)
C35 C36 1.473(6)
